data_7050837
loop_
_publ_author_name
'Menaa, Bouzid'
'Kariuki, Benson M.'
'Shannon, Ian J.'

_publ_section_title
;
 Preparation using metal oxide precursors and crystal structures of the
 copper and zinc vinylphosphonate materials M(O3PC2H3)&#x00B7;H2O
 (M&#x2009;=&#x2009;Cu, Zn)Electronic supplementary information (ESI)
 available: rotatable 3-D crystal structure diagrams in CHIME format.
 See http://www.rsc.org/suppdata/nj/b2/b200438k/
;
_journal_issue 7
_journal_name_full 'New Journal of Chemistry'
_journal_page_first 906
_journal_paper_doi 10.1039/b200438k
_journal_volume 26
_journal_year 2002
_chemical_formula_moiety 'C2 H3 Cu O3 P, H2 O'
_chemical_formula_sum 'C2 H5 Cu O4 P'
_chemical_formula_weight 187.57
_chemical_name_systematic
;
?
;
_space_group_IT_number 14
_symmetry_cell_setting monoclinic
_symmetry_space_group_name_Hall '-P 2ybc'
_symmetry_space_group_name_H-M 'P 1 21/c 1'
_atom_sites_solution_hydrogens geom
_atom_sites_solution_primary direct
_atom_sites_solution_secondary difmap
_audit_creation_method SHELXL-97
_cell_angle_alpha 90.0000(10)
_cell_angle_beta 95.8030(10)
_cell_angle_gamma 90.0000(10)
_cell_formula_units_Z 4
_cell_length_a 9.86990(10)
_cell_length_b 7.61920(10)
_cell_length_c 7.31710(10)
_cell_measurement_reflns_used 976
_cell_measurement_temperature 296(2)
_cell_measurement_theta_max 70.83
_cell_measurement_theta_min 7.36
_cell_volume 547.432(12)
_computing_cell_refinement SaintPlus
_computing_data_collection 'Bruker smart software'
_computing_data_reduction SainPlus
_computing_molecular_graphics Platon
_computing_publication_material Platon
_computing_structure_refinement SHELXL-97
_computing_structure_solution ' SHELX86'
_diffrn_ambient_temperature 296(2)
_diffrn_measured_fraction_theta_full 0.933
_diffrn_measured_fraction_theta_max 0.933
_diffrn_measurement_device_type 'Bruker Smart CCD '
_diffrn_measurement_method 'CCD slices'
_diffrn_radiation_monochromator graphite
_diffrn_radiation_source 'fine-focus sealed tube'
_diffrn_radiation_type CuK\a
_diffrn_radiation_wavelength 1.54178
_diffrn_reflns_av_R_equivalents 0.0263
_diffrn_reflns_av_sigmaI/netI 0.0330
_diffrn_reflns_limit_h_max 12
_diffrn_reflns_limit_h_min -11
_diffrn_reflns_limit_k_max 8
_diffrn_reflns_limit_k_min -4
_diffrn_reflns_limit_l_max 8
_diffrn_reflns_limit_l_min -8
_diffrn_reflns_number 2230
_diffrn_reflns_theta_full 70.83
_diffrn_reflns_theta_max 70.83
_diffrn_reflns_theta_min 4.50
_exptl_absorpt_coefficient_mu 7.854
_exptl_absorpt_correction_T_max 0.5072
_exptl_absorpt_correction_T_min 0.1369
_exptl_absorpt_correction_type empirical
_exptl_absorpt_process_details 'DIFABS in SAINTPLUS'
_exptl_crystal_colour blue
_exptl_crystal_density_diffrn 2.276
_exptl_crystal_density_method 'not measured'
_exptl_crystal_description plate
_exptl_crystal_F_000 372
_exptl_crystal_size_max 0.20
_exptl_crystal_size_mid 0.20
_exptl_crystal_size_min 0.10
_refine_diff_density_max 0.582
_refine_diff_density_min -0.598
_refine_diff_density_rms 0.122
_refine_ls_extinction_coef 0.0197(11)
_refine_ls_extinction_expression Fc^*^=kFc[1+0.001xFc^2^\l^3^/sin(2\q)]^-1/4^
_refine_ls_extinction_method SHELXL
_refine_ls_goodness_of_fit_ref 1.154
_refine_ls_hydrogen_treatment mixed
_refine_ls_matrix_type full
_refine_ls_number_parameters 85
_refine_ls_number_reflns 982
_refine_ls_number_restraints 2
_refine_ls_restrained_S_all 1.159
_refine_ls_R_factor_all 0.0288
_refine_ls_R_factor_gt 0.0286
_refine_ls_shift/su_max 0.006
_refine_ls_shift/su_mean 0.001
_refine_ls_structure_factor_coef Fsqd
_refine_ls_weighting_details 'calc w=1/[\s^2^(Fo^2^)+(0.0377P)^2^+0.4652P] where P=(Fo^2^+2Fc^2^)/3'
_refine_ls_weighting_scheme calc
_refine_ls_wR_factor_gt 0.0730
_refine_ls_wR_factor_ref 0.0732
_reflns_number_gt 974
_reflns_number_total 982
_reflns_threshold_expression >2sigma(I)
_cod_data_source_file b200438k.txt
_cod_data_source_block bm4
_cod_depositor_comments
;
The following automatic conversions were performed:
'_symmetry_cell_setting' value 'Monoclinic' changed to 'monoclinic'
according to '/home/saulius/struct/CIF-dictionaries/cif_core.dic'
dictionary named 'cif_core.dic' version 2.4.1 from 2010-06-29.

Automatic conversion script
Id: cif_fix_enum 1527 2010-12-29 10:47:43Z saulius 
;
_cod_original_sg_symbol_H-M P21/c
_cod_database_code 7050837

loop_
_symmetry_equiv_pos_as_xyz
'x, y, z'
'-x, y+1/2, -z+1/2'
'-x, -y, -z'
'x, -y-1/2, z-1/2'

loop_
_atom_site_label
_atom_site_type_symbol
_atom_site_fract_x
_atom_site_fract_y
_atom_site_fract_z
_atom_site_U_iso_or_equiv
_atom_site_adp_type
_atom_site_occupancy
_atom_site_symmetry_multiplicity
_atom_site_calc_flag
_atom_site_refinement_flags
_atom_site_disorder_assembly
_atom_site_disorder_group
Cu1 Cu 0.54400(3) -0.18908(4) 0.06303(4) 0.0142(2) Uani 1 1 d . . .
P1 P 0.65814(5) -0.54981(7) 0.17799(7) 0.0106(2) Uani 1 1 d . . .
O1 O 0.65094(17) -0.3984(2) 0.0405(2) 0.0164(4) Uani 1 1 d . . .
O2 O 0.38106(18) -0.2754(2) -0.0862(2) 0.0189(4) Uani 1 1 d . . .
O3 O 0.42908(17) -0.0085(2) 0.1660(2) 0.0155(4) Uani 1 1 d . . .
O4 O 0.70541(19) -0.0654(2) 0.1927(2) 0.0200(4) Uani 1 1 d D . .
C1 C 0.8311(3) -0.5726(4) 0.2718(4) 0.0253(6) Uani 1 1 d . . .
H1 H 0.8525 -0.6634 0.3546 0.053(12) Uiso 1 1 calc R . .
C2 C 0.9287(3) -0.4706(6) 0.2318(6) 0.0540(10) Uani 1 1 d . . .
H2 H 0.9105 -0.3786 0.1494 0.056(12) Uiso 1 1 calc R . .
H3 H 1.0170 -0.4893 0.2854 0.099(19) Uiso 1 1 calc R . .
H5 H 0.675(6) 0.061(3) 0.180(7) 0.085(17) Uiso 1 1 d D . .
H4 H 0.701(4) -0.069(6) 0.324(3) 0.051(11) Uiso 1 1 d D . .

loop_
_atom_site_aniso_label
_atom_site_aniso_U_11
_atom_site_aniso_U_22
_atom_site_aniso_U_33
_atom_site_aniso_U_23
_atom_site_aniso_U_13
_atom_site_aniso_U_12
Cu1 0.0213(3) 0.0072(3) 0.0136(3) -0.00259(11) -0.00107(15) 0.00134(12)
P1 0.0163(3) 0.0057(3) 0.0097(3) 0.00002(18) 0.0001(2) 0.0001(2)
O1 0.0277(9) 0.0092(8) 0.0130(7) 0.0026(6) 0.0046(6) 0.0027(7)
O2 0.0258(9) 0.0086(8) 0.0214(8) -0.0032(6) -0.0019(7) 0.0005(7)
O3 0.0251(8) 0.0087(8) 0.0131(8) -0.0009(6) 0.0042(6) 0.0008(6)
O4 0.0264(9) 0.0178(9) 0.0153(8) -0.0019(6) 0.0001(7) 0.0001(7)
C1 0.0225(13) 0.0246(14) 0.0273(13) -0.0010(11) -0.0054(10) 0.0029(11)
C2 0.0257(16) 0.063(3) 0.071(2) 0.011(2) -0.0071(15) -0.0110(16)

loop_
_atom_type_symbol
_atom_type_description
_atom_type_scat_dispersion_real
_atom_type_scat_dispersion_imag
_atom_type_scat_source
C C 0.0181 0.0091 'International Tables Vol C Tables 4.2.6.8 and 6.1.1.4'
H H 0.0000 0.0000 'International Tables Vol C Tables 4.2.6.8 and 6.1.1.4'
O O 0.0492 0.0322 'International Tables Vol C Tables 4.2.6.8 and 6.1.1.4'
P P 0.2955 0.4335 'International Tables Vol C Tables 4.2.6.8 and 6.1.1.4'
Cu Cu -1.9646 0.5888 'International Tables Vol C Tables 4.2.6.8 and 6.1.1.4'

loop_
_geom_angle_atom_site_label_1
_geom_angle_atom_site_label_2
_geom_angle_atom_site_label_3
_geom_angle
_geom_angle_site_symmetry_1
_geom_angle_site_symmetry_3
_geom_angle_publ_flag
O1 Cu1 O2 95.75(7) . . ?
O1 Cu1 O3 161.19(7) . . ?
O2 Cu1 O3 88.62(7) . . ?
O1 Cu1 O4 90.78(7) . . ?
O2 Cu1 O4 170.87(7) . . ?
O3 Cu1 O4 87.22(7) . . ?
O1 Cu1 O3 112.12(6) . 3_655 ?
O2 Cu1 O3 87.84(6) . 3_655 ?
O3 Cu1 O3 86.28(6) . 3_655 ?
O4 Cu1 O3 83.78(6) . 3_655 ?
O2 P1 O1 112.14(9) 3_645 . ?
O2 P1 O3 111.82(10) 3_645 2_645 ?
O1 P1 O3 110.09(9) . 2_645 ?
O2 P1 C1 105.97(12) 3_645 . ?
O1 P1 C1 107.82(12) . . ?
O3 P1 C1 108.78(11) 2_645 . ?
P1 O1 Cu1 123.91(10) . . ?
P1 O2 Cu1 134.02(11) 3_645 . ?
P1 O3 Cu1 121.87(10) 2_655 . ?
P1 O3 Cu1 142.89(10) 2_655 3_655 ?
Cu1 O3 Cu1 93.72(6) . 3_655 ?
C2 C1 P1 124.1(3) . . ?

loop_
_geom_bond_atom_site_label_1
_geom_bond_atom_site_label_2
_geom_bond_distance
_geom_bond_site_symmetry_2
_geom_bond_publ_flag
Cu1 O1 1.9288(16) . ?
Cu1 O2 1.9636(17) . ?
Cu1 O3 1.9801(16) . ?
Cu1 O4 2.0052(18) . ?
Cu1 O3 2.2881(16) 3_655 ?
P1 O2 1.5240(17) 3_645 ?
P1 O1 1.5272(16) . ?
P1 O3 1.5302(16) 2_645 ?
P1 C1 1.782(3) . ?
O2 P1 1.5240(17) 3_645 ?
O3 P1 1.5302(16) 2_655 ?
O3 Cu1 2.2881(16) 3_655 ?
C1 C2 1.294(5) . ?
